data_3000285
loop_
_publ_author_name
'Rakovsk\'y, Erik'
'\<Sebesta, Radovan'
'Palchykov, Vitalii'

_journal_name_full 'To be published'
_chemical_formula_sum 'C35 H33 N3 O4'
_chemical_name_systematic
;         
 2-((3R*,3'S*,4'R*,5'S*)-1-benzyl-3'-(4-methoxyphenyl)-2-oxo-5'-
phenylspiro[indoline-3,2'-pyrrolidin]-4'-yl)-N,N-dimethyl-2-oxoacetamide
;
_space_group_name_Hall '-P 2yn'
_space_group_name_H-M_alt 'P 1 21/n 1'
_cell_angle_alpha 90
_cell_angle_beta 103.397(5)
_cell_angle_gamma 90
_cell_length_a 12.6070(7)
_cell_length_b 10.0698(6)
_cell_length_c 24.0356(16)
_cell_measurement_temperature 100(2)
_cell_volume 2968.3(3)
_diffrn_ambient_temperature 100(2)
_diffrn_radiation_probe x-ray
_diffrn_radiation_type 'Cu K\a'
_diffrn_radiation_wavelength 1.54186
_refine_ls_goodness_of_fit_ref 1.028
_refine_ls_R_factor_all 0.0691
_refine_ls_R_factor_gt 0.0530
_refine_ls_wR_factor_gt 0.1465
_refine_ls_wR_factor_ref 0.1539
_cod_database_code 3000285
_cod_hold_until_date 2021-06-06

loop_
_atom_site_label
_atom_site_fract_x
_atom_site_fract_y
_atom_site_fract_z
? ? ? ?
